data_4324808
loop_
_publ_author_name
'Justin J. Wilson'
'Stephen J. Lippard'

_publ_contact_author_address
;Department of Chemisry
Massachusetts Institute of Technology
Cambridge, MA 02139
;
_publ_contact_author_email lippard@mit.edu
_publ_contact_author_name 'Stephen J. Lippard'
_publ_contact_author_phone 617-253-1892
_publ_section_title
;
 Synthesis, Characterization, and Cytotoxicity of Platinum(IV) Carbamate
 Complexes
;
_journal_name_full 'Inorganic Chemistry'
_journal_page_first 3103
_journal_page_last 3115
_journal_paper_doi 10.1021/ic2000816
_journal_volume 50
_journal_year 2011
_chemical_formula_moiety '(C14 H18 N4 O4 Pt Cl2), (C2 H6 S O), 0.5(H2 O)'
_chemical_formula_sum 'C16 H25 Cl2 N4 O5.5 Pt S'
_chemical_formula_weight 659.45
_chemical_name_common 'Compound 7'
_chemical_name_systematic
; 
 ? 
;
_space_group_IT_number 14
_symmetry_cell_setting monoclinic
_symmetry_space_group_name_Hall '-P 2ybc'
_symmetry_space_group_name_H-M 'P 1 21/c 1'
_atom_sites_solution_hydrogens geom
_atom_sites_solution_primary direct
_atom_sites_solution_secondary difmap
_audit_creation_method SHELXL-97
_cell_angle_alpha 90.00
_cell_angle_beta 109.7380(10)
_cell_angle_gamma 90.00
_cell_formula_units_Z 8
_cell_length_a 11.5530(5)
_cell_length_b 31.3292(13)
_cell_length_c 13.5070(6)
_cell_measurement_reflns_used 9943
_cell_measurement_temperature 100(2)
_cell_measurement_theta_max 25.06
_cell_measurement_theta_min 2.28
_cell_volume 4601.6(3)
_computing_cell_refinement 'Bruker SAINT'
_computing_data_collection 'Bruker APEX2'
_computing_data_reduction 'Bruker SAINT'
_computing_molecular_graphics 'Bruker SHELXTL'
_computing_publication_material 'Bruker SHELXTL'
_computing_structure_refinement 'SHELXL-97 (Sheldrick, 2008)'
_computing_structure_solution 'SHELXS-97 (Sheldrick, 2008)'
_diffrn_ambient_temperature 100(2)
_diffrn_measured_fraction_theta_full 0.998
_diffrn_measured_fraction_theta_max 0.998
_diffrn_measurement_device_type 'Bruker APEX-II CCD'
_diffrn_measurement_method '\f and \w scans'
_diffrn_radiation_monochromator graphite
_diffrn_radiation_source 'fine-focus sealed tube'
_diffrn_radiation_type MoK\a
_diffrn_radiation_wavelength 0.71073
_diffrn_reflns_av_R_equivalents 0.0595
_diffrn_reflns_av_sigmaI/netI 0.0315
_diffrn_reflns_limit_h_max 13
_diffrn_reflns_limit_h_min -13
_diffrn_reflns_limit_k_max 36
_diffrn_reflns_limit_k_min -37
_diffrn_reflns_limit_l_max 16
_diffrn_reflns_limit_l_min -16
_diffrn_reflns_number 75374
_diffrn_reflns_theta_full 25.11
_diffrn_reflns_theta_max 25.11
_diffrn_reflns_theta_min 1.73
_exptl_absorpt_coefficient_mu 6.458
_exptl_absorpt_correction_T_max 0.8817
_exptl_absorpt_correction_T_min 0.6261
_exptl_absorpt_correction_type multi-scan
_exptl_absorpt_process_details 'Blessing, 1995'
_exptl_crystal_colour yellow
_exptl_crystal_density_diffrn 1.904
_exptl_crystal_description plate
_exptl_crystal_F_000 2568
_exptl_crystal_size_max 0.08
_exptl_crystal_size_mid 0.08
_exptl_crystal_size_min 0.02
_refine_diff_density_max 1.264
_refine_diff_density_min -0.733
_refine_diff_density_rms 0.120
_refine_ls_extinction_method none
_refine_ls_goodness_of_fit_ref 1.044
_refine_ls_hydrogen_treatment mixed
_refine_ls_matrix_type full
_refine_ls_number_parameters 546
_refine_ls_number_reflns 8189
_refine_ls_number_restraints 2
_refine_ls_restrained_S_all 1.044
_refine_ls_R_factor_all 0.0344
_refine_ls_R_factor_gt 0.0245
_refine_ls_shift/su_max 0.001
_refine_ls_shift/su_mean 0.000
_refine_ls_structure_factor_coef Fsqd
_refine_ls_weighting_details 'calc w=1/[\s^2^(Fo^2^)+(0.0190P)^2^+7.1194P] where P=(Fo^2^+2Fc^2^)/3'
_refine_ls_weighting_scheme calc
_refine_ls_wR_factor_gt 0.0467
_refine_ls_wR_factor_ref 0.0496
_reflns_number_gt 7031
_reflns_number_total 8189
_reflns_threshold_expression >2sigma(I)
_cod_data_source_file ic2000816_si_003_5.cif
_cod_data_source_block Compound_7
_cod_original_formula_sum 'C16 H25 Cl2 N4 O5.50 Pt S'
_cod_database_code 4324808

loop_
_symmetry_equiv_pos_as_xyz
'x, y, z'
'-x, y+1/2, -z+1/2'
'-x, -y, -z'
'x, -y-1/2, z-1/2'

loop_
_atom_site_label
_atom_site_type_symbol
_atom_site_fract_x
_atom_site_fract_y
_atom_site_fract_z
_atom_site_U_iso_or_equiv
_atom_site_adp_type
_atom_site_occupancy
_atom_site_symmetry_multiplicity
_atom_site_calc_flag
_atom_site_refinement_flags
Pt1 Pt 0.432069(14) 0.077731(5) 0.127281(11) 0.01056(5) Uani 1 1 d .
Cl1 Cl 0.53970(9) 0.10154(3) 0.29667(8) 0.0186(2) Uani 1 1 d .
Cl2 Cl 0.24486(9) 0.10042(3) 0.13662(8) 0.0155(2) Uani 1 1 d .
O1 O 0.4026(3) 0.02371(9) 0.1930(2) 0.0163(6) Uani 1 1 d .
N2 N 0.3411(3) 0.05530(11) -0.0188(2) 0.0127(7) Uani 1 1 d .
H2A H 0.3956 0.0431 -0.0457 0.019 Uiso 1 1 calc R
H2B H 0.3017 0.0772 -0.0610 0.019 Uiso 1 1 calc R
H2C H 0.2850 0.0355 -0.0155 0.019 Uiso 1 1 calc R
C2 C 0.4356(4) -0.08631(14) 0.2529(3) 0.0198(10) Uani 1 1 d .
O3 O 0.4646(2) 0.13425(9) 0.0739(2) 0.0149(6) Uani 1 1 d .
O2 O 0.4723(2) -0.02341(9) 0.0991(2) 0.0146(6) Uani 1 1 d .
N1 N 0.5980(3) 0.06100(11) 0.1176(3) 0.0136(7) Uani 1 1 d .
H1A H 0.6302 0.0391 0.1627 0.020 Uiso 1 1 calc R
H1B H 0.6498 0.0838 0.1352 0.020 Uiso 1 1 calc R
H1C H 0.5882 0.0527 0.0507 0.020 Uiso 1 1 calc R
N3 N 0.4003(3) -0.04355(11) 0.2323(3) 0.0169(8) Uani 1 1 d .
H3 H 0.3522 -0.0337 0.2655 0.020 Uiso 1 1 calc R
C8 C 0.3819(4) 0.15582(13) -0.0025(3) 0.0148(9) Uani 1 1 d .
C1 C 0.4295(4) -0.01490(13) 0.1683(3) 0.0129(9) Uani 1 1 d .
O4 O 0.2925(3) 0.14061(9) -0.0707(2) 0.0174(6) Uani 1 1 d .
C9 C 0.3727(4) 0.22973(14) -0.0737(3) 0.0199(10) Uani 1 1 d .
N4 N 0.4140(3) 0.19763(11) 0.0047(3) 0.0212(8) Uani 1 1 d .
H4 H 0.4669 0.2059 0.0654 0.025 Uiso 1 1 calc R
C3 C 0.4124(4) -0.10554(14) 0.3378(3) 0.0218(10) Uani 1 1 d .
H3A H 0.3699 -0.0899 0.3751 0.026 Uiso 1 1 calc R
C4 C 0.4498(4) -0.14649(15) 0.3683(4) 0.0266(11) Uani 1 1 d .
H4A H 0.4320 -0.1590 0.4257 0.032 Uiso 1 1 calc R
C13 C 0.4087(5) 0.29914(16) -0.1323(4) 0.0361(13) Uani 1 1 d .
H13 H 0.4562 0.3246 -0.1206 0.043 Uiso 1 1 calc R
C7 C 0.4968(6) -0.10928(17) 0.2006(5) 0.0520(18) Uani 1 1 d .
H7 H 0.5128 -0.0973 0.1420 0.062 Uiso 1 1 calc R
C6 C 0.5362(7) -0.15090(19) 0.2344(5) 0.069(2) Uani 1 1 d .
H6 H 0.5805 -0.1665 0.1987 0.083 Uiso 1 1 calc R
C11 C 0.2381(5) 0.25842(16) -0.2356(4) 0.0341(12) Uani 1 1 d .
H11 H 0.1670 0.2556 -0.2965 0.041 Uiso 1 1 calc R
C12 C 0.3081(5) 0.29502(17) -0.2218(4) 0.0396(14) Uani 1 1 d .
H12 H 0.2871 0.3170 -0.2734 0.047 Uiso 1 1 calc R
C5 C 0.5128(5) -0.16944(16) 0.3164(5) 0.0421(15) Uani 1 1 d .
H5 H 0.5395 -0.1977 0.3375 0.050 Uiso 1 1 calc R
Pt2 Pt -0.041517(14) -0.004444(5) 0.208776(11) 0.01162(5) Uani 1 1 d .
Cl3 Cl -0.15088(9) 0.02931(3) 0.05073(7) 0.0154(2) Uani 1 1 d .
Cl4 Cl -0.21579(9) -0.01913(3) 0.25003(7) 0.0158(2) Uani 1 1 d .
O5 O -0.0327(3) 0.05407(9) 0.2724(2) 0.0160(6) Uani 1 1 d .
O7 O -0.0675(2) -0.05987(9) 0.1299(2) 0.0163(6) Uani 1 1 d .
N6 N 0.0553(3) -0.03403(11) 0.3462(2) 0.0158(8) Uani 1 1 d .
H6A H 0.1364 -0.0273 0.3640 0.024 Uiso 1 1 calc R
H6B H 0.0459 -0.0628 0.3380 0.024 Uiso 1 1 calc R
H6C H 0.0269 -0.0253 0.3980 0.024 Uiso 1 1 calc R
O8 O 0.1298(3) -0.08205(9) 0.1992(2) 0.0205(7) Uani 1 1 d .
C17 C -0.1555(4) 0.14847(15) 0.4782(3) 0.0250(11) Uani 1 1 d .
H17 H -0.2317 0.1494 0.4217 0.030 Uiso 1 1 calc R
N5 N 0.1132(3) 0.00933(12) 0.1752(3) 0.0170(8) Uani 1 1 d .
H5A H 0.1042 0.0351 0.1424 0.025 Uiso 1 1 calc R
H5B H 0.1257 -0.0112 0.1322 0.025 Uiso 1 1 calc R
H5C H 0.1788 0.0103 0.2359 0.025 Uiso 1 1 calc R
O6 O 0.0241(3) 0.03834(9) 0.4462(2) 0.0207(7) Uani 1 1 d .
N8 N -0.0222(3) -0.12483(11) 0.0909(3) 0.0207(8) Uani 1 1 d .
H8 H -0.0957 -0.1230 0.0427 0.025 Uiso 1 1 calc R
C16 C -0.0619(4) 0.12190(14) 0.4725(3) 0.0179(9) Uani 1 1 d .
C22 C 0.0231(4) -0.08799(14) 0.1449(3) 0.0160(9) Uani 1 1 d .
N7 N -0.0787(3) 0.09914(11) 0.3779(3) 0.0192(8) Uani 1 1 d .
H7A H -0.1275 0.1105 0.3190 0.023 Uiso 1 1 calc R
C15 C -0.0257(4) 0.06125(14) 0.3709(3) 0.0169(9) Uani 1 1 d .
C24 C 0.1580(4) -0.17223(15) 0.1603(3) 0.0247(11) Uani 1 1 d .
H24 H 0.2117 -0.1489 0.1883 0.030 Uiso 1 1 calc R
C25 C 0.2021(4) -0.21386(15) 0.1758(4) 0.0281(11) Uani 1 1 d .
H25 H 0.2858 -0.2188 0.2167 0.034 Uiso 1 1 calc R
C28 C -0.0410(4) -0.19966(14) 0.0573(3) 0.0219(10) Uani 1 1 d .
H28 H -0.1245 -0.1950 0.0155 0.026 Uiso 1 1 calc R
C23 C 0.0344(4) -0.16498(14) 0.1033(3) 0.0191(10) Uani 1 1 d .
C27 C 0.0055(4) -0.24056(15) 0.0724(4) 0.0263(11) Uani 1 1 d .
H27 H -0.0465 -0.2638 0.0407 0.032 Uiso 1 1 calc R
C10 C 0.2695(4) 0.22594(15) -0.1626(3) 0.0253(11) Uani 1 1 d .
H10 H 0.2202 0.2009 -0.1733 0.030 Uiso 1 1 calc R
C14 C 0.4419(5) 0.26654(15) -0.0585(4) 0.0290(11) Uani 1 1 d .
H14 H 0.5125 0.2696 0.0027 0.035 Uiso 1 1 calc R
C20 C 0.0633(5) 0.14547(16) 0.6448(4) 0.0312(12) Uani 1 1 d .
H20 H 0.1381 0.1441 0.7026 0.037 Uiso 1 1 calc R
C26 C 0.1264(5) -0.24830(16) 0.1329(4) 0.0293(11) Uani 1 1 d .
H26 H 0.1572 -0.2767 0.1448 0.035 Uiso 1 1 calc R
C18 C -0.1380(5) 0.17357(16) 0.5659(4) 0.0320(12) Uani 1 1 d .
H18 H -0.2021 0.1919 0.5691 0.038 Uiso 1 1 calc R
C21 C 0.0476(4) 0.12012(15) 0.5569(3) 0.0264(11) Uani 1 1 d .
H21 H 0.1117 0.1016 0.5545 0.032 Uiso 1 1 calc R
C19 C -0.0281(5) 0.17248(16) 0.6492(4) 0.0309(12) Uani 1 1 d .
H19 H -0.0162 0.1903 0.7088 0.037 Uiso 1 1 calc R
S100 S 0.37491(10) 0.03095(4) 0.45469(8) 0.0214(3) Uani 1 1 d .
O100 O 0.2975(3) -0.00083(10) 0.3730(2) 0.0214(7) Uani 1 1 d .
C100 C 0.3018(4) 0.08123(16) 0.4193(3) 0.0270(11) Uani 1 1 d .
H10A H 0.3110 0.0910 0.3534 0.041 Uiso 1 1 calc R
H10B H 0.3397 0.1020 0.4751 0.041 Uiso 1 1 calc R
H10C H 0.2142 0.0785 0.4098 0.041 Uiso 1 1 calc R
C101 C 0.3333(4) 0.01992(17) 0.5679(3) 0.0292(12) Uani 1 1 d .
H10D H 0.2435 0.0197 0.5481 0.044 Uiso 1 1 calc R
H10E H 0.3676 0.0420 0.6212 0.044 Uiso 1 1 calc R
H10F H 0.3659 -0.0080 0.5966 0.044 Uiso 1 1 calc R
S200 S 0.82122(11) 0.14838(4) 0.10110(9) 0.0234(3) Uani 1 1 d .
O200 O 0.7596(3) 0.13504(10) 0.1796(2) 0.0213(7) Uani 1 1 d .
C201 C 0.7920(5) 0.20379(16) 0.0803(4) 0.0363(13) Uani 1 1 d .
H20A H 0.7048 0.2083 0.0401 0.054 Uiso 1 1 calc R
H20B H 0.8423 0.2154 0.0411 0.054 Uiso 1 1 calc R
H20C H 0.8127 0.2183 0.1484 0.054 Uiso 1 1 calc R
C202 C 0.9810(4) 0.15139(18) 0.1747(4) 0.0378(13) Uani 1 1 d .
H20D H 0.9940 0.1712 0.2336 0.057 Uiso 1 1 calc R
H20E H 1.0256 0.1616 0.1292 0.057 Uiso 1 1 calc R
H20F H 1.0113 0.1230 0.2019 0.057 Uiso 1 1 calc R
O1W O 0.6046(3) 0.20516(11) 0.2148(3) 0.0295(8) Uani 1 1 d D
H1W H 0.557(4) 0.2010(18) 0.249(4) 0.044 Uiso 1 1 d D
H2W H 0.631(5) 0.1810(10) 0.206(4) 0.044 Uiso 1 1 d D

loop_
_atom_site_aniso_label
_atom_site_aniso_U_11
_atom_site_aniso_U_22
_atom_site_aniso_U_33
_atom_site_aniso_U_23
_atom_site_aniso_U_13
_atom_site_aniso_U_12
Pt1 0.01141(8) 0.00819(9) 0.01223(8) -0.00036(6) 0.00417(6) 0.00017(6)
Cl1 0.0186(5) 0.0198(6) 0.0158(5) -0.0039(4) 0.0037(4) 0.0005(5)
Cl2 0.0142(5) 0.0145(6) 0.0187(5) -0.0015(4) 0.0069(4) 0.0014(4)
O1 0.0222(16) 0.0119(16) 0.0180(15) 0.0020(12) 0.0110(13) 0.0014(13)
N2 0.0146(18) 0.0111(19) 0.0125(17) -0.0018(14) 0.0046(14) 0.0006(15)
C2 0.023(2) 0.009(2) 0.029(2) 0.0050(19) 0.010(2) 0.0025(19)
O3 0.0140(15) 0.0122(16) 0.0175(15) 0.0035(12) 0.0040(12) 0.0003(12)
O2 0.0152(15) 0.0149(16) 0.0157(14) -0.0002(12) 0.0078(12) 0.0010(12)
N1 0.0128(18) 0.0128(19) 0.0162(17) 0.0006(14) 0.0062(14) 0.0011(15)
N3 0.021(2) 0.013(2) 0.0215(19) 0.0013(15) 0.0123(16) 0.0013(16)
C8 0.014(2) 0.010(2) 0.022(2) 0.0016(18) 0.0084(19) 0.0002(18)
C1 0.009(2) 0.011(2) 0.015(2) 0.0023(17) -0.0009(17) -0.0009(17)
O4 0.0170(16) 0.0129(16) 0.0208(15) 0.0015(13) 0.0042(13) -0.0015(13)
C9 0.028(3) 0.010(2) 0.024(2) 0.0027(18) 0.012(2) 0.001(2)
N4 0.028(2) 0.013(2) 0.0176(18) 0.0021(15) 0.0007(16) -0.0031(17)
C3 0.025(3) 0.018(3) 0.022(2) 0.0032(19) 0.007(2) 0.004(2)
C4 0.029(3) 0.021(3) 0.028(3) 0.006(2) 0.007(2) -0.001(2)
C13 0.056(4) 0.018(3) 0.041(3) 0.003(2) 0.026(3) -0.007(3)
C7 0.104(5) 0.020(3) 0.059(4) 0.020(3) 0.063(4) 0.019(3)
C6 0.123(6) 0.034(4) 0.094(5) 0.025(4) 0.092(5) 0.037(4)
C11 0.040(3) 0.028(3) 0.033(3) 0.007(2) 0.010(2) 0.009(3)
C12 0.061(4) 0.023(3) 0.037(3) 0.015(2) 0.019(3) 0.009(3)
C5 0.053(4) 0.015(3) 0.068(4) 0.019(3) 0.034(3) 0.016(3)
Pt2 0.01192(8) 0.01188(9) 0.01127(8) -0.00151(6) 0.00419(6) -0.00019(7)
Cl3 0.0160(5) 0.0169(6) 0.0129(5) 0.0000(4) 0.0045(4) 0.0000(4)
Cl4 0.0156(5) 0.0177(6) 0.0160(5) 0.0009(4) 0.0076(4) -0.0001(4)
O5 0.0246(17) 0.0123(16) 0.0125(14) -0.0023(12) 0.0080(12) -0.0008(13)
O7 0.0137(15) 0.0154(16) 0.0173(14) -0.0049(12) 0.0019(12) 0.0031(13)
N6 0.0162(19) 0.016(2) 0.0159(18) 0.0006(15) 0.0059(15) 0.0012(15)
O8 0.0135(16) 0.0177(18) 0.0265(16) -0.0040(13) 0.0019(13) 0.0011(13)
C17 0.027(3) 0.023(3) 0.025(2) -0.009(2) 0.009(2) -0.003(2)
N5 0.0119(18) 0.020(2) 0.0179(18) -0.0023(15) 0.0041(15) -0.0037(15)
O6 0.0260(17) 0.0191(18) 0.0162(15) 0.0011(13) 0.0059(13) 0.0034(14)
N8 0.0145(19) 0.017(2) 0.024(2) -0.0043(16) -0.0031(16) 0.0072(16)
C16 0.026(2) 0.013(2) 0.016(2) -0.0010(18) 0.0098(19) -0.0023(19)
C22 0.018(2) 0.015(2) 0.015(2) 0.0015(18) 0.0062(18) 0.0006(19)
N7 0.027(2) 0.018(2) 0.0116(17) -0.0009(15) 0.0052(16) 0.0036(17)
C15 0.019(2) 0.016(2) 0.017(2) -0.0046(19) 0.0081(18) -0.0052(19)
C24 0.027(3) 0.023(3) 0.023(2) -0.002(2) 0.008(2) 0.006(2)
C25 0.029(3) 0.026(3) 0.027(3) 0.001(2) 0.007(2) 0.011(2)
C28 0.025(3) 0.020(3) 0.019(2) -0.0012(19) 0.006(2) 0.003(2)
C23 0.021(2) 0.017(3) 0.019(2) 0.0011(18) 0.0069(19) 0.003(2)
C27 0.035(3) 0.017(3) 0.030(3) -0.003(2) 0.014(2) -0.003(2)
C10 0.030(3) 0.018(3) 0.028(3) 0.006(2) 0.010(2) 0.005(2)
C14 0.040(3) 0.020(3) 0.029(3) -0.001(2) 0.015(2) -0.003(2)
C20 0.039(3) 0.028(3) 0.021(2) -0.006(2) 0.003(2) -0.007(2)
C26 0.042(3) 0.021(3) 0.028(3) 0.003(2) 0.015(2) 0.009(2)
C18 0.033(3) 0.033(3) 0.036(3) -0.013(2) 0.020(2) -0.001(2)
C21 0.030(3) 0.022(3) 0.025(2) -0.005(2) 0.006(2) 0.004(2)
C19 0.049(3) 0.028(3) 0.020(2) -0.009(2) 0.016(2) -0.012(3)
S100 0.0156(6) 0.0321(7) 0.0167(5) -0.0009(5) 0.0059(4) -0.0005(5)
O100 0.0218(17) 0.0254(19) 0.0191(15) -0.0042(13) 0.0096(13) -0.0035(14)
C100 0.020(2) 0.040(3) 0.021(2) -0.002(2) 0.005(2) 0.000(2)
C101 0.024(3) 0.048(3) 0.017(2) 0.002(2) 0.008(2) -0.001(2)
S200 0.0265(6) 0.0228(7) 0.0221(6) 0.0007(5) 0.0099(5) -0.0009(5)
O200 0.0182(16) 0.0227(18) 0.0228(16) 0.0047(13) 0.0067(13) -0.0013(14)
C201 0.049(3) 0.027(3) 0.041(3) 0.012(2) 0.026(3) 0.010(3)
C202 0.022(3) 0.050(4) 0.045(3) 0.018(3) 0.016(2) 0.006(3)
O1W 0.035(2) 0.024(2) 0.0297(19) -0.0040(16) 0.0106(16) -0.0079(17)

loop_
_atom_type_symbol
_atom_type_description
_atom_type_scat_dispersion_real
_atom_type_scat_dispersion_imag
_atom_type_scat_source
C C 0.0033 0.0016 'International Tables Vol C Tables 4.2.6.8 and 6.1.1.4'
H H 0.0000 0.0000 'International Tables Vol C Tables 4.2.6.8 and 6.1.1.4'
N N 0.0061 0.0033 'International Tables Vol C Tables 4.2.6.8 and 6.1.1.4'
O O 0.0106 0.0060 'International Tables Vol C Tables 4.2.6.8 and 6.1.1.4'
S S 0.1246 0.1234 'International Tables Vol C Tables 4.2.6.8 and 6.1.1.4'
Cl Cl 0.1484 0.1585 'International Tables Vol C Tables 4.2.6.8 and 6.1.1.4'
Pt Pt -1.7033 8.3905 'International Tables Vol C Tables 4.2.6.8 and 6.1.1.4'

loop_
_geom_angle_atom_site_label_1
_geom_angle_atom_site_label_2
_geom_angle_atom_site_label_3
_geom_angle
O1 Pt1 O3 174.94(11)
O1 Pt1 N2 91.64(12)
O3 Pt1 N2 93.15(12)
O1 Pt1 N1 96.66(12)
O3 Pt1 N1 84.78(12)
N2 Pt1 N1 92.21(13)
O1 Pt1 Cl2 86.19(8)
O3 Pt1 Cl2 92.32(8)
N2 Pt1 Cl2 88.43(9)
N1 Pt1 Cl2 177.06(10)
O1 Pt1 Cl1 87.10(8)
O3 Pt1 Cl1 88.14(8)
N2 Pt1 Cl1 178.26(10)
N1 Pt1 Cl1 86.75(9)
Cl2 Pt1 Cl1 92.68(4)
C1 O1 Pt1 125.2(2)
Pt1 N2 H2A 109.5
Pt1 N2 H2B 109.5
H2A N2 H2B 109.5
Pt1 N2 H2C 109.5
H2A N2 H2C 109.5
H2B N2 H2C 109.5
C7 C2 C3 118.3(4)
C7 C2 N3 124.8(4)
C3 C2 N3 116.8(4)
C8 O3 Pt1 123.9(2)
Pt1 N1 H1A 109.5
Pt1 N1 H1B 109.5
H1A N1 H1B 109.5
Pt1 N1 H1C 109.5
H1A N1 H1C 109.5
H1B N1 H1C 109.5
C1 N3 C2 129.6(4)
C1 N3 H3 115.2
C2 N3 H3 115.2
O4 C8 O3 126.0(4)
O4 C8 N4 124.8(4)
O3 C8 N4 109.2(3)
O2 C1 O1 125.6(4)
O2 C1 N3 126.1(4)
O1 C1 N3 108.3(3)
C14 C9 C10 119.2(4)
C14 C9 N4 116.7(4)
C10 C9 N4 124.1(4)
C8 N4 C9 128.0(4)
C8 N4 H4 116.0
C9 N4 H4 116.0
C4 C3 C2 121.4(4)
C4 C3 H3A 119.3
C2 C3 H3A 119.3
C5 C4 C3 120.3(4)
C5 C4 H4A 119.9
C3 C4 H4A 119.9
C12 C13 C14 120.7(5)
C12 C13 H13 119.7
C14 C13 H13 119.7
C2 C7 C6 119.3(5)
C2 C7 H7 120.3
C6 C7 H7 120.3
C5 C6 C7 122.0(5)
C5 C6 H6 119.0
C7 C6 H6 119.0
C10 C11 C12 121.1(5)
C10 C11 H11 119.4
C12 C11 H11 119.4
C13 C12 C11 118.7(5)
C13 C12 H12 120.6
C11 C12 H12 120.6
C6 C5 C4 118.6(5)
C6 C5 H5 120.7
C4 C5 H5 120.7
O7 Pt2 O5 172.82(11)
O7 Pt2 N5 92.89(13)
O5 Pt2 N5 88.89(13)
O7 Pt2 N6 91.58(12)
O5 Pt2 N6 95.29(12)
N5 Pt2 N6 92.67(13)
O7 Pt2 Cl4 88.24(8)
O5 Pt2 Cl4 90.05(8)
N5 Pt2 Cl4 178.77(10)
N6 Pt2 Cl4 86.82(10)
O7 Pt2 Cl3 88.22(8)
O5 Pt2 Cl3 84.93(8)
N5 Pt2 Cl3 86.83(10)
N6 Pt2 Cl3 179.46(10)
Cl4 Pt2 Cl3 93.68(3)
C15 O5 Pt2 124.1(3)
C22 O7 Pt2 121.6(2)
Pt2 N6 H6A 109.5
Pt2 N6 H6B 109.5
H6A N6 H6B 109.5
Pt2 N6 H6C 109.5
H6A N6 H6C 109.5
H6B N6 H6C 109.5
C18 C17 C16 119.9(4)
C18 C17 H17 120.1
C16 C17 H17 120.1
Pt2 N5 H5A 109.5
Pt2 N5 H5B 109.5
H5A N5 H5B 109.5
Pt2 N5 H5C 109.5
H5A N5 H5C 109.5
H5B N5 H5C 109.5
C22 N8 C23 127.8(4)
C22 N8 H8 116.1
C23 N8 H8 116.1
C17 C16 C21 119.3(4)
C17 C16 N7 118.6(4)
C21 C16 N7 121.9(4)
O8 C22 O7 125.1(4)
O8 C22 N8 125.2(4)
O7 C22 N8 109.7(3)
C15 N7 C16 125.2(4)
C15 N7 H7A 117.4
C16 N7 H7A 117.4
O6 C15 O5 126.1(4)
O6 C15 N7 123.8(4)
O5 C15 N7 110.1(4)
C25 C24 C23 119.4(4)
C25 C24 H24 120.3
C23 C24 H24 120.3
C26 C25 C24 121.3(5)
C26 C25 H25 119.3
C24 C25 H25 119.3
C27 C28 C23 120.2(4)
C27 C28 H28 119.9
C23 C28 H28 119.9
C24 C23 C28 119.1(4)
C24 C23 N8 124.2(4)
C28 C23 N8 116.7(4)
C28 C27 C26 121.1(5)
C28 C27 H27 119.4
C26 C27 H27 119.4
C11 C10 C9 120.0(5)
C11 C10 H10 120.0
C9 C10 H10 120.0
C9 C14 C13 120.2(5)
C9 C14 H14 119.9
C13 C14 H14 119.9
C19 C20 C21 120.7(5)
C19 C20 H20 119.7
C21 C20 H20 119.7
C27 C26 C25 118.7(5)
C27 C26 H26 120.7
C25 C26 H26 120.7
C17 C18 C19 120.9(5)
C17 C18 H18 119.5
C19 C18 H18 119.5
C20 C21 C16 119.9(4)
C20 C21 H21 120.1
C16 C21 H21 120.1
C20 C19 C18 119.3(4)
C20 C19 H19 120.4
C18 C19 H19 120.4
O100 S100 C100 105.9(2)
O100 S100 C101 103.3(2)
C100 S100 C101 99.3(2)
S100 C100 H10A 109.5
S100 C100 H10B 109.5
H10A C100 H10B 109.5
S100 C100 H10C 109.5
H10A C100 H10C 109.5
H10B C100 H10C 109.5
S100 C101 H10D 109.5
S100 C101 H10E 109.5
H10D C101 H10E 109.5
S100 C101 H10F 109.5
H10D C101 H10F 109.5
H10E C101 H10F 109.5
O200 S200 C201 105.7(2)
O200 S200 C202 105.4(2)
C201 S200 C202 98.2(3)
S200 C201 H20A 109.5
S200 C201 H20B 109.5
H20A C201 H20B 109.5
S200 C201 H20C 109.5
H20A C201 H20C 109.5
H20B C201 H20C 109.5
S200 C202 H20D 109.5
S200 C202 H20E 109.5
H20D C202 H20E 109.5
S200 C202 H20F 109.5
H20D C202 H20F 109.5
H20E C202 H20F 109.5
H1W O1W H2W 106(5)

loop_
_geom_bond_atom_site_label_1
_geom_bond_atom_site_label_2
_geom_bond_distance
Pt1 O1 1.993(3)
Pt1 O3 1.995(3)
Pt1 N2 2.023(3)
Pt1 N1 2.033(3)
Pt1 Cl2 2.3202(10)
Pt1 Cl1 2.3272(10)
O1 C1 1.319(5)
N2 H2A 0.9100
N2 H2B 0.9100
N2 H2C 0.9100
C2 C7 1.361(7)
C2 C3 1.400(6)
C2 N3 1.401(5)
O3 C8 1.329(5)
O2 C1 1.226(5)
N1 H1A 0.9100
N1 H1B 0.9100
N1 H1C 0.9100
N3 C1 1.365(5)
N3 H3 0.8800
C8 O4 1.225(5)
C8 N4 1.356(5)
C9 C14 1.378(6)
C9 C10 1.382(6)
C9 N4 1.421(5)
N4 H4 0.8800
C3 C4 1.372(6)
C3 H3A 0.9500
C4 C5 1.372(7)
C4 H4A 0.9500
C13 C12 1.372(7)
C13 C14 1.387(7)
C13 H13 0.9500
C7 C6 1.405(7)
C7 H7 0.9500
C6 C5 1.356(7)
C6 H6 0.9500
C11 C10 1.378(6)
C11 C12 1.379(7)
C11 H11 0.9500
C12 H12 0.9500
C5 H5 0.9500
Pt2 O7 2.006(3)
Pt2 O5 2.013(3)
Pt2 N5 2.033(3)
Pt2 N6 2.038(3)
Pt2 Cl4 2.3095(10)
Pt2 Cl3 2.3346(10)
O5 C15 1.325(5)
O7 C22 1.330(5)
N6 H6A 0.9100
N6 H6B 0.9100
N6 H6C 0.9100
O8 C22 1.216(5)
C17 C18 1.379(6)
C17 C16 1.387(6)
C17 H17 0.9500
N5 H5A 0.9100
N5 H5B 0.9100
N5 H5C 0.9100
O6 C15 1.219(5)
N8 C22 1.371(5)
N8 C23 1.401(5)
N8 H8 0.8800
C16 C21 1.390(6)
C16 N7 1.418(5)
N7 C15 1.354(5)
N7 H7A 0.8800
C24 C25 1.390(6)
C24 C23 1.394(6)
C24 H24 0.9500
C25 C26 1.386(7)
C25 H25 0.9500
C28 C27 1.377(6)
C28 C23 1.400(6)
C28 H28 0.9500
C27 C26 1.381(7)
C27 H27 0.9500
C10 H10 0.9500
C14 H14 0.9500
C20 C19 1.370(7)
C20 C21 1.389(6)
C20 H20 0.9500
C26 H26 0.9500
C18 C19 1.383(7)
C18 H18 0.9500
C21 H21 0.9500
C19 H19 0.9500
S100 O100 1.530(3)
S100 C100 1.775(5)
S100 C101 1.785(4)
C100 H10A 0.9800
C100 H10B 0.9800
C100 H10C 0.9800
C101 H10D 0.9800
C101 H10E 0.9800
C101 H10F 0.9800
S200 O200 1.522(3)
S200 C201 1.773(5)
S200 C202 1.779(5)
C201 H20A 0.9800
C201 H20B 0.9800
C201 H20C 0.9800
C202 H20D 0.9800
C202 H20E 0.9800
C202 H20F 0.9800
O1W H1W 0.840(19)
O1W H2W 0.840(19)
